data_2204094
loop_
_publ_author_name
'Ijjaali, Ismail'
'Ibers, James A.'

_publ_section_title
;
 An ordered polymorph of copper trisamarium hexaselenide, CuSm~3~Se~6~
;
_journal_issue 8
_journal_name_full 'Acta Crystallographica Section E'
_journal_page_first i89
_journal_page_last i90
_journal_paper_doi 10.1107/S1600536804015776
_journal_volume 60
_journal_year 2004
_chemical_formula_iupac 'Cu Sm3 Se6'
_chemical_formula_structural 'Cu Sm3 Se4 (Se2)'
_chemical_formula_sum 'Cu Se6 Sm3'
_chemical_formula_weight 988.35
_chemical_name_systematic ?
_space_group_IT_number 11
_symmetry_cell_setting monoclinic
_symmetry_space_group_name_Hall '-P 2yb'
_symmetry_space_group_name_H-M 'P 1 21/m 1'
_atom_sites_solution_primary direct
_atom_sites_solution_secondary difmap
_audit_creation_method SHELXL-97
_cell_angle_alpha 90.00
_cell_angle_beta 90.585(2)
_cell_angle_gamma 90.00
_cell_formula_units_Z 4
_cell_length_a 7.1357(10)
_cell_length_b 16.986(3)
_cell_length_c 7.8957(12)
_cell_measurement_reflns_used 4189
_cell_measurement_temperature 153(2)
_cell_measurement_theta_max 28.99
_cell_measurement_theta_min 2.58
_cell_volume 957.0(3)
_computing_cell_refinement 'SAINT (Bruker, 2003)'
_computing_data_collection 'SMART (Bruker, 2003)'
_computing_data_reduction SAINT
_computing_molecular_graphics 'XP in SHELXTL'
_computing_publication_material SHELXTL
_computing_structure_refinement SHELXTL
_computing_structure_solution 'SHELXTL (Sheldrick, 2003)'
_diffrn_ambient_temperature 153(2)
_diffrn_measured_fraction_theta_full 0.927
_diffrn_measured_fraction_theta_max 0.927
_diffrn_measurement_device_type 'Bruker 1000 CCD'
_diffrn_measurement_method \w
_diffrn_radiation_monochromator graphite
_diffrn_radiation_source 'fine-focus sealed tube'
_diffrn_radiation_type MoK\a
_diffrn_radiation_wavelength 0.71073
_diffrn_reflns_av_R_equivalents 0.0480
_diffrn_reflns_av_sigmaI/netI 0.0396
_diffrn_reflns_limit_h_max 9
_diffrn_reflns_limit_h_min -9
_diffrn_reflns_limit_k_max 23
_diffrn_reflns_limit_k_min -22
_diffrn_reflns_limit_l_max 10
_diffrn_reflns_limit_l_min -10
_diffrn_reflns_number 11410
_diffrn_reflns_theta_full 28.99
_diffrn_reflns_theta_max 28.99
_diffrn_reflns_theta_min 2.58
_diffrn_standards_decay_% 0
_diffrn_standards_interval_time 0
_diffrn_standards_number 0
_exptl_absorpt_coefficient_mu 43.069
_exptl_absorpt_correction_T_max 0.210
_exptl_absorpt_correction_T_min 0.0291
_exptl_absorpt_correction_type numerical
_exptl_absorpt_process_details ' face indexed (SHELXTL)'
_exptl_crystal_colour red
_exptl_crystal_density_diffrn 6.860
_exptl_crystal_density_meas ?
_exptl_crystal_density_method none
_exptl_crystal_description needle
_exptl_crystal_F_000 1676
_exptl_crystal_size_max 0.240
_exptl_crystal_size_mid 0.046
_exptl_crystal_size_min 0.042
_refine_diff_density_max 5.306
_refine_diff_density_min -3.738
_refine_ls_extinction_coef 0.00117(8)
_refine_ls_extinction_expression Fc^*^=kFc[1+0.001xFc^2^\l^3^/sin(2\q)]^-1/4^
_refine_ls_extinction_method SHELXTL
_refine_ls_goodness_of_fit_ref 1.048
_refine_ls_matrix_type full
_refine_ls_number_parameters 98
_refine_ls_number_reflns 2435
_refine_ls_number_restraints 0
_refine_ls_restrained_S_all 1.048
_refine_ls_R_factor_all 0.0500
_refine_ls_R_factor_gt 0.0394
_refine_ls_shift/su_max 0.002
_refine_ls_shift/su_mean 0.000
_refine_ls_structure_factor_coef Fsqd
_refine_ls_weighting_details 'w = 1/[\s^2^(Fo^2^)+(0.04P)^2^+34P] where P = (Fo^2^+2Fc^2^)/3'
_refine_ls_weighting_scheme calc
_refine_ls_wR_factor_gt 0.0968
_refine_ls_wR_factor_ref 0.1033
_reflns_number_gt 1976
_reflns_number_total 2435
_reflns_threshold_expression I>2\s(I)
_cod_data_source_file wm6023.cif
_cod_data_source_block I
_cod_depositor_comments
;
The following automatic conversions were performed:

'_exptl_crystal_density_meas' value 'none' was changed to '?' - the
value is perceived as not measured.

Automatic conversion script
Id: cif_fix_values 3008 2015-01-20 13:52:24Z robertas 
;
_cod_original_cell_volume 957.0(2)
_cod_original_sg_symbol_H-M 'P 21/m'
_cod_database_code 2204094
_cod_database_fobs_code 2204094

loop_
_symmetry_equiv_pos_as_xyz
'x, y, z'
'-x, y+1/2, -z'
'-x, -y, -z'
'x, -y-1/2, z'

loop_
_atom_site_label
_atom_site_fract_x
_atom_site_fract_y
_atom_site_fract_z
_atom_site_U_iso_or_equiv
_atom_site_adp_type
_atom_site_calc_flag
_atom_site_refinement_flags
_atom_site_occupancy
_atom_site_type_symbol
Sm1 0.25766(7) 0.08696(3) 0.44000(6) 0.00550(16) Uani d . 1 Sm
Sm2 0.27305(7) 0.58962(3) 0.05685(7) 0.00589(16) Uani d . 1 Sm
Sm3 0.23408(10) 0.2500 0.05439(9) 0.00612(18) Uani d S 1 Sm
Sm4 0.76271(10) 0.2500 0.55643(9) 0.00541(18) Uani d S 1 Sm
Cu 0.1045(2) 0.02915(11) 0.7935(2) 0.0256(4) Uani d . 1 Cu
Se1 0.11069(14) 0.08227(5) 0.09093(13) 0.0059(2) Uani d . 1 Se
Se2 0.11745(14) 0.58195(5) 0.40358(13) 0.0053(2) Uani d . 1 Se
Se3 0.41961(13) 0.17705(6) 0.74452(12) 0.0059(2) Uani d . 1 Se
Se4 0.57020(13) 0.00053(5) 0.25244(12) 0.0054(2) Uani d . 1 Se
Se5 0.57110(13) 0.17658(6) 0.24961(12) 0.0058(2) Uani d . 1 Se
Se6 0.11781(19) 0.2500 0.39813(18) 0.0062(3) Uani d S 1 Se
Se7 0.87119(19) 0.2500 0.90384(18) 0.0058(3) Uani d S 1 Se

loop_
_atom_site_aniso_label
_atom_site_aniso_U_11
_atom_site_aniso_U_22
_atom_site_aniso_U_33
_atom_site_aniso_U_12
_atom_site_aniso_U_13
_atom_site_aniso_U_23
Sm1 0.0061(3) 0.0036(3) 0.0068(3) 0.00058(17) -0.0013(2) 0.00016(17)
Sm2 0.0063(3) 0.0041(3) 0.0072(3) 0.00098(17) -0.00172(19) -0.00024(17)
Sm3 0.0069(4) 0.0039(3) 0.0076(4) 0.000 -0.0012(3) 0.000
Sm4 0.0058(3) 0.0034(3) 0.0069(4) 0.000 -0.0019(3) 0.000
Cu 0.0152(8) 0.0418(10) 0.0198(8) 0.0095(7) 0.0011(6) 0.0081(7)
Se1 0.0056(5) 0.0036(4) 0.0083(5) -0.0015(3) -0.0028(4) 0.0006(3)
Se2 0.0047(5) 0.0034(5) 0.0079(5) -0.0003(3) -0.0015(4) -0.0003(3)
Se3 0.0048(4) 0.0051(5) 0.0075(5) -0.0004(3) -0.0021(3) 0.0000(3)
Se4 0.0032(4) 0.0046(5) 0.0083(5) 0.0002(3) -0.0021(3) -0.0001(4)
Se5 0.0043(4) 0.0055(5) 0.0076(5) 0.0001(3) -0.0016(3) 0.0001(3)
Se6 0.0062(6) 0.0031(6) 0.0093(7) 0.000 -0.0004(5) 0.000
Se7 0.0058(6) 0.0030(6) 0.0086(7) 0.000 -0.0026(5) 0.000

loop_
_atom_type_symbol
_atom_type_description
_atom_type_scat_dispersion_real
_atom_type_scat_dispersion_imag
_atom_type_scat_source
Cu Cu 0.3201 1.2651 'International Tables Vol C Tables 4.2.6.8 and 6.1.1.4'
Se Se -0.0929 2.2259 'International Tables Vol C Tables 4.2.6.8 and 6.1.1.4'
Sm Sm -0.1638 3.4418 'International Tables Vol C Tables 4.2.6.8 and 6.1.1.4'

loop_
_geom_angle_atom_site_label_1
_geom_angle_atom_site_label_2
_geom_angle_atom_site_label_3
_geom_angle_site_symmetry_1
_geom_angle_site_symmetry_3
_geom_angle
Se1 Sm1 Se2 . 2_546 94.30(3)
Se1 Sm1 Se6 . . 78.70(3)
Se2 Sm1 Se6 2_546 . 76.60(3)
Se1 Sm1 Se2 . 4_565 76.86(3)
Se2 Sm1 Se2 2_546 4_565 73.46(3)
Se6 Sm1 Se2 . 4_565 139.39(4)
Se1 Sm1 Se4 . . 77.78(3)
Se2 Sm1 Se4 2_546 . 148.59(3)
Se6 Sm1 Se4 . . 129.81(4)
Se2 Sm1 Se4 4_565 . 75.14(3)
Se1 Sm1 Se3 . . 151.24(3)
Se2 Sm1 Se3 2_546 . 91.28(3)
Se6 Sm1 Se3 . . 75.21(3)
Se2 Sm1 Se3 4_565 . 131.59(3)
Se4 Sm1 Se3 . . 110.35(3)
Se1 Sm1 Se4 . 3_656 149.16(3)
Se2 Sm1 Se4 2_546 3_656 90.70(3)
Se6 Sm1 Se4 . 3_656 131.92(4)
Se2 Sm1 Se4 4_565 3_656 75.48(3)
Se4 Sm1 Se4 . 3_656 82.18(3)
Se3 Sm1 Se4 . 3_656 58.69(3)
Se1 Sm1 Se5 . . 79.12(3)
Se2 Sm1 Se5 2_546 . 150.99(3)
Se6 Sm1 Se5 . . 74.40(3)
Se2 Sm1 Se5 4_565 . 130.71(3)
Se4 Sm1 Se5 . . 57.98(3)
Se3 Sm1 Se5 . . 82.38(3)
Se4 Sm1 Se5 3_656 . 109.48(3)
Se1 Sm1 Cu . . 134.06(4)
Se2 Sm1 Cu 2_546 . 45.67(3)
Se6 Sm1 Cu . . 105.65(4)
Se2 Sm1 Cu 4_565 . 71.06(4)
Se4 Sm1 Cu . . 122.50(4)
Se3 Sm1 Cu . . 66.04(4)
Se4 Sm1 Cu 3_656 . 45.23(3)
Se5 Sm1 Cu . . 146.71(4)
Se7 Sm2 Se2 3_666 . 78.93(3)
Se7 Sm2 Se1 3_666 2 75.94(3)
Se2 Sm2 Se1 . 2 90.48(3)
Se7 Sm2 Se4 3_666 4_565 131.41(4)
Se2 Sm2 Se4 . 4_565 76.93(3)
Se1 Sm2 Se4 2 4_565 144.90(3)
Se7 Sm2 Se5 3_666 2_655 76.43(3)
Se2 Sm2 Se5 . 2_655 153.48(3)
Se1 Sm2 Se5 2 2_655 92.91(3)
Se4 Sm2 Se5 4_565 2_655 112.96(3)
Se7 Sm2 Se3 3_666 2_656 75.27(3)
Se2 Sm2 Se3 . 2_656 79.74(3)
Se1 Sm2 Se3 2 2_656 150.86(3)
Se4 Sm2 Se3 4_565 2_656 59.36(3)
Se5 Sm2 Se3 2_655 2_656 84.65(3)
Se7 Sm2 Se4 3_666 2_655 131.99(4)
Se2 Sm2 Se4 . 2_655 148.09(3)
Se1 Sm2 Se4 2 2_655 90.50(3)
Se4 Sm2 Se4 4_565 2_655 84.16(3)
Se5 Sm2 Se4 2_655 2_655 58.23(3)
Se3 Sm2 Se4 2_656 2_655 112.23(3)
Se7 Sm2 Cu 3_666 2_556 87.73(4)
Se2 Sm2 Cu . 2_556 45.97(4)
Se1 Sm2 Cu 2 2_556 48.68(4)
Se4 Sm2 Cu 4_565 2_556 104.06(4)
Se5 Sm2 Cu 2_655 2_556 141.30(4)
Se3 Sm2 Cu 2_656 2_556 125.47(4)
Se4 Sm2 Cu 2_655 2_556 117.25(4)
Se7 Sm2 Cu 3_666 4_564 122.47(5)
Se2 Sm2 Cu . 4_564 116.10(4)
Se1 Sm2 Cu 2 4_564 50.57(4)
Se4 Sm2 Cu 4_565 4_564 105.99(4)
Se5 Sm2 Cu 2_655 4_564 85.75(4)
Se3 Sm2 Cu 2_656 4_564 156.95(4)
Se4 Sm2 Cu 2_655 4_564 45.51(3)
Cu Sm2 Cu 2_556 4_564 73.30(5)
Se7 Sm2 Se1 3_666 4_565 136.22(4)
Se2 Sm2 Se1 . 4_565 74.90(3)
Se1 Sm2 Se1 2 4_565 69.90(3)
Se4 Sm2 Se1 4_565 4_565 75.17(3)
Se5 Sm2 Se1 2_655 4_565 130.72(3)
Se3 Sm2 Se1 2_656 4_565 131.77(3)
Se4 Sm2 Se1 2_655 4_565 75.55(3)
Cu Sm2 Se1 2_556 4_565 49.07(4)
Cu Sm2 Se1 4_564 4_565 47.21(4)
Se7 Sm3 Se6 1_454 . 97.23(5)
Se7 Sm3 Se1 1_454 . 76.86(2)
Se6 Sm3 Se1 . . 79.60(3)
Se7 Sm3 Se1 1_454 4_565 76.86(2)
Se6 Sm3 Se1 . 4_565 79.60(3)
Se1 Sm3 Se1 . 4_565 143.87(5)
Se7 Sm3 Se3 1_454 1_554 93.76(4)
Se6 Sm3 Se3 . 1_554 153.67(2)
Se1 Sm3 Se3 . 1_554 79.73(3)
Se1 Sm3 Se3 4_565 1_554 126.34(3)
Se7 Sm3 Se3 1_454 4_564 93.76(4)
Se6 Sm3 Se3 . 4_564 153.67(2)
Se1 Sm3 Se3 . 4_564 126.35(3)
Se1 Sm3 Se3 4_565 4_564 79.73(3)
Se3 Sm3 Se3 1_554 4_564 47.84(4)
Se7 Sm3 Se5 1_454 . 155.06(2)
Se6 Sm3 Se5 . . 76.02(4)
Se1 Sm3 Se5 . . 78.30(3)
Se1 Sm3 Se5 4_565 . 124.12(3)
Se3 Sm3 Se5 1_554 . 83.97(3)
Se3 Sm3 Se5 4_564 . 102.75(3)
Se7 Sm3 Se5 1_454 4_565 155.05(2)
Se6 Sm3 Se5 . 4_565 76.02(4)
Se1 Sm3 Se5 . 4_565 124.12(3)
Se1 Sm3 Se5 4_565 4_565 78.29(3)
Se3 Sm3 Se5 1_554 4_565 102.75(3)
Se3 Sm3 Se5 4_564 4_565 83.97(3)
Se5 Sm3 Se5 . 4_565 47.37(4)
Se6 Sm4 Se7 1_655 . 100.92(5)
Se6 Sm4 Se2 1_655 2_646 77.95(2)
Se7 Sm4 Se2 . 2_646 79.84(2)
Se6 Sm4 Se2 1_655 3_666 77.94(2)
Se7 Sm4 Se2 . 3_666 79.84(3)
Se2 Sm4 Se2 2_646 3_666 144.69(5)
Se6 Sm4 Se5 1_655 . 92.60(4)
Se7 Sm4 Se5 . . 152.32(3)
Se2 Sm4 Se5 2_646 . 79.54(3)
Se2 Sm4 Se5 3_666 . 126.94(3)
Se6 Sm4 Se5 1_655 4_565 92.60(4)
Se7 Sm4 Se5 . 4_565 152.32(3)
Se2 Sm4 Se5 2_646 4_565 126.94(3)
Se2 Sm4 Se5 3_666 4_565 79.54(3)
Se5 Sm4 Se5 . 4_565 48.48(4)
Se6 Sm4 Se3 1_655 . 156.20(2)
Se7 Sm4 Se3 . . 75.46(4)
Se2 Sm4 Se3 2_646 . 78.27(3)
Se2 Sm4 Se3 3_666 . 123.42(3)
Se5 Sm4 Se3 . . 82.42(3)
Se5 Sm4 Se3 4_565 . 101.13(3)
Se6 Sm4 Se3 1_655 4_565 156.20(2)
Se7 Sm4 Se3 . 4_565 75.46(4)
Se2 Sm4 Se3 2_646 4_565 123.42(3)
Se2 Sm4 Se3 3_666 4_565 78.27(3)
Se5 Sm4 Se3 . 4_565 101.13(3)
Se5 Sm4 Se3 4_565 4_565 82.42(3)
Se3 Sm4 Se3 . 4_565 46.62(4)
Se2 Cu Se4 2_546 3_656 128.02(7)
Se2 Cu Se1 2_546 1_556 118.65(7)
Se4 Cu Se1 3_656 1_556 102.01(7)
Se2 Cu Se1 2_546 3_556 96.41(6)
Se4 Cu Se1 3_656 3_556 118.23(7)
Se1 Cu Se1 1_556 3_556 86.47(6)
Se2 Cu Sm2 2_546 2_546 63.50(4)
Se4 Cu Sm2 3_656 2_546 164.16(8)
Se1 Cu Sm2 1_556 2_546 62.37(4)
Se1 Cu Sm2 3_556 2_546 66.01(4)
Se2 Cu Sm2 2_546 4_566 157.61(8)
Se4 Cu Sm2 3_656 4_566 66.44(4)
Se1 Cu Sm2 1_556 4_566 66.91(4)
Se1 Cu Sm2 3_556 4_566 61.52(4)
Sm2 Cu Sm2 2_546 4_566 106.70(5)
Se2 Cu Sm1 2_546 . 62.66(4)
Se4 Cu Sm1 3_656 . 65.78(4)
Se1 Cu Sm1 1_556 . 135.17(7)
Se1 Cu Sm1 3_556 . 138.06(7)
Sm2 Cu Sm1 2_546 . 122.56(5)
Sm2 Cu Sm1 4_566 . 130.73(5)
Cu Se1 Cu 1_554 3_556 93.54(6)
Cu Se1 Sm1 1_554 . 152.56(5)
Cu Se1 Sm1 3_556 . 84.10(5)
Cu Se1 Sm2 1_554 2_545 68.95(4)
Cu Se1 Sm2 3_556 2_545 67.91(4)
Sm1 Se1 Sm2 . 2_545 133.33(4)
Cu Se1 Sm3 1_554 . 104.68(5)
Cu Se1 Sm3 3_556 . 153.92(6)
Sm1 Se1 Sm3 . . 87.83(3)
Sm2 Se1 Sm3 2_545 . 101.12(3)
Cu Se1 Sm2 1_554 4_565 65.88(4)
Cu Se1 Sm2 3_556 4_565 64.92(4)
Sm1 Se1 Sm2 . 4_565 88.70(3)
Sm2 Se1 Sm2 2_545 4_565 110.10(3)
Sm3 Se1 Sm2 . 4_565 139.77(4)
Cu Se2 Sm1 2_556 2_556 71.67(5)
Cu Se2 Sm2 2_556 . 70.54(5)
Sm1 Se2 Sm2 2_556 . 137.05(4)
Cu Se2 Sm4 2_556 3_666 127.90(6)
Sm1 Se2 Sm4 2_556 3_666 100.77(3)
Sm2 Se2 Sm4 . 3_666 86.92(3)
Cu Se2 Sm1 2_556 4_565 85.57(5)
Sm1 Se2 Sm1 2_556 4_565 106.54(3)
Sm2 Se2 Sm1 . 4_565 90.16(3)
Sm4 Se2 Sm1 3_666 4_565 142.48(4)
Se3 Se3 Sm3 4_565 1_556 66.078(19)
Se3 Se3 Sm1 4_565 . 119.94(2)
Sm3 Se3 Sm1 1_556 . 131.86(4)
Se3 Se3 Sm2 4_565 2_646 118.96(2)
Sm3 Se3 Sm2 1_556 2_646 95.76(3)
Sm1 Se3 Sm2 . 2_646 114.91(3)
Se3 Se3 Sm4 4_565 . 66.692(19)
Sm3 Se3 Sm4 1_556 . 124.49(3)
Sm1 Se3 Sm4 . . 96.65(3)
Sm2 Se3 Sm4 2_646 . 82.86(3)
Cu Se4 Sm2 3_656 4_565 119.28(6)
Cu Se4 Sm1 3_656 . 151.77(6)
Sm2 Se4 Sm1 4_565 . 88.82(3)
Cu Se4 Sm1 3_656 3_656 68.99(4)
Sm2 Se4 Sm1 4_565 3_656 115.37(3)
Sm1 Se4 Sm1 . 3_656 97.82(3)
Cu Se4 Sm2 3_656 2_645 68.06(5)
Sm2 Se4 Sm2 4_565 2_645 95.84(3)
Sm1 Se4 Sm2 . 2_645 114.72(3)
Sm1 Se4 Sm2 3_656 2_645 135.38(4)
Se5 Se5 Sm4 4_565 . 65.76(2)
Se5 Se5 Sm2 4_565 2_645 118.93(2)
Sm4 Se5 Sm2 . 2_645 131.75(4)
Se5 Se5 Sm3 4_565 . 66.318(19)
Sm4 Se5 Sm3 . . 124.83(4)
Sm2 Se5 Sm3 2_645 . 95.01(3)
Se5 Se5 Sm1 4_565 . 119.35(2)
Sm4 Se5 Sm1 . . 97.80(3)
Sm2 Se5 Sm1 2_645 . 114.59(3)
Sm3 Se5 Sm1 . . 83.06(3)
Sm4 Se6 Sm3 1_455 . 133.67(6)
Sm4 Se6 Sm1 1_455 . 104.62(3)
Sm3 Se6 Sm1 . . 90.30(3)
Sm4 Se6 Sm1 1_455 4_565 104.61(3)
Sm3 Se6 Sm1 . 4_565 90.30(3)
Sm1 Se6 Sm1 . 4_565 138.54(5)
Sm3 Se7 Sm4 1_656 . 129.98(6)
Sm3 Se7 Sm2 1_656 2_646 106.00(3)
Sm4 Se7 Sm2 . 2_646 90.56(3)
Sm3 Se7 Sm2 1_656 3_666 106.00(3)
Sm4 Se7 Sm2 . 3_666 90.56(3)
Sm2 Se7 Sm2 2_646 3_666 136.82(5)

loop_
_geom_bond_atom_site_label_1
_geom_bond_atom_site_label_2
_geom_bond_site_symmetry_2
_geom_bond_distance
_geom_bond_publ_flag
Sm1 Se1 . 2.9400(12) y
Sm1 Se2 2_546 2.9606(12) y
Sm1 Se6 . 2.9611(8) y
Sm1 Se2 4_565 3.0512(11) y
Sm1 Se4 . 3.0643(11) y
Sm1 Se3 . 3.0662(11) y
Sm1 Se4 3_656 3.0909(11) y
Sm1 Se5 . 3.1062(11) y
Sm1 Cu . 3.1639(17) ?
Sm2 Se7 3_666 2.9300(8) y
Sm2 Se2 . 2.9676(12) y
Sm2 Se1 2 2.9682(12) y
Sm2 Se4 4_565 3.0263(11) y
Sm2 Se5 2_655 3.0544(11) y
Sm2 Se3 2_656 3.0667(11) y
Sm2 Se4 2_655 3.0920(11) y
Sm2 Cu 2_556 3.1266(16) ?
Sm2 Cu 4_564 3.1288(17) ?
Sm2 Se1 4_565 3.1536(11) y
Sm3 Se7 1_454 2.8381(16) y
Sm3 Se6 . 2.8461(16) y
Sm3 Se1 . 2.9968(10) y
Sm3 Se1 4_565 2.9969(10) y
Sm3 Se3 1_554 3.0563(12) y
Sm3 Se3 4_564 3.0563(12) y
Sm3 Se5 . 3.1047(12) y
Sm3 Se5 4_565 3.1047(12) y
Sm4 Se6 1_655 2.8368(16) y
Sm4 Se7 . 2.8426(16) y
Sm4 Se2 2_646 2.9956(10) y
Sm4 Se2 3_666 2.9957(10) y
Sm4 Se5 . 3.0374(12) y
Sm4 Se5 4_565 3.0374(12) y
Sm4 Se3 . 3.1320(12) y
Sm4 Se3 4_565 3.1320(12) y
Cu Se2 2_546 2.3840(18) y
Cu Se4 3_656 2.4063(18) y
Cu Se1 1_556 2.516(2) y
Cu Se1 3_556 2.608(2) y
Cu Sm2 2_546 3.1266(16) ?
Cu Sm2 4_566 3.1288(17) ?
Se1 Cu 1_554 2.516(2) ?
Se1 Cu 3_556 2.608(2) ?
Se1 Sm2 2_545 2.9682(12) ?
Se1 Sm2 4_565 3.1536(11) ?
Se2 Cu 2_556 2.3840(18) ?
Se2 Sm1 2_556 2.9605(12) ?
Se2 Sm4 3_666 2.9957(10) ?
Se2 Sm1 4_565 3.0513(11) ?
Se3 Se3 4_565 2.479(2) y
Se3 Sm3 1_556 3.0563(12) ?
Se3 Sm2 2_646 3.0667(11) ?
Se4 Cu 3_656 2.4063(18) ?
Se4 Sm2 4_565 3.0263(11) ?
Se4 Sm1 3_656 3.0909(11) ?
Se4 Sm2 2_645 3.0919(11) ?
Se5 Se5 4_565 2.494(2) y
Se5 Sm2 2_645 3.0543(11) ?
Se6 Sm4 1_455 2.8368(16) ?
Se6 Sm1 4_565 2.9611(8) ?
Se7 Sm3 1_656 2.8382(16) ?
Se7 Sm2 2_646 2.9299(8) ?
Se7 Sm2 3_666 2.9300(8) ?
